data_7712864
loop_
_publ_author_name
'Wu, Lingfeng'
'Wang, Zhenghui'
'Liu, Yumiao'
'Chen, Liang'
'Ren, Wenshan'

_publ_section_title
;
 A 2,2&#x2019;-Bipyridyl Calcium Complex: Synthesis, Structure and
 Reactivity Studies
;
_journal_name_full 'Dalton Transactions'
_journal_paper_doi 10.1039/D3DT00301A
_journal_year 2023
_chemical_formula_moiety 'C44 H50 Ca N5 O, 2(C4 H8 O)'
_chemical_formula_sum 'C52 H66 Ca N5 O3'
_chemical_formula_weight 849.17
_space_group_crystal_system monoclinic
_space_group_IT_number 14
_space_group_name_Hall '-P 2ybc'
_space_group_name_H-M_alt 'P 1 21/c 1'
_atom_sites_solution_hydrogens mixed
_atom_sites_solution_primary dual
_audit_creation_date 2022-08-29
_audit_creation_method
;
Olex2 1.2
(compiled 2017.08.10 svn.r3458 for OlexSys, GUI svn.r5381)
;
_audit_update_record
;
2023-01-18 deposited with the CCDC.	2023-04-25 downloaded from the CCDC.
;
_cell_angle_alpha 90
_cell_angle_beta 95.7924(7)
_cell_angle_gamma 90
_cell_formula_units_Z 4
_cell_length_a 13.30148(10)
_cell_length_b 20.12994(16)
_cell_length_c 18.18427(15)
_cell_measurement_reflns_used 20931
_cell_measurement_temperature 180.01(10)
_cell_measurement_theta_max 71.7740
_cell_measurement_theta_min 4.5020
_cell_volume 4844.12(7)
_computing_cell_refinement 'CrysAlisPro 1.171.39.46e (Rigaku OD, 2018)'
_computing_data_collection 'CrysAlisPro 1.171.39.46e (Rigaku OD, 2018)'
_computing_data_reduction 'CrysAlisPro 1.171.39.46e (Rigaku OD, 2018)'
_computing_molecular_graphics 'Olex2 (Dolomanov et al., 2009)'
_computing_publication_material 'Olex2 (Dolomanov et al., 2009)'
_computing_structure_refinement 'ShelXL (Sheldrick, 2015)'
_computing_structure_solution 'ShelXT (Sheldrick, 2015)'
_diffrn_ambient_environment N~2~
_diffrn_ambient_temperature 180.01(10)
_diffrn_detector 'CCD plate'
_diffrn_detector_area_resol_mean 8.0243
_diffrn_detector_type EosS2
_diffrn_measured_fraction_theta_full 1.000
_diffrn_measured_fraction_theta_max 0.986
_diffrn_measurement_details
;
List of Runs (angles in degrees, time in seconds):

  # Type    Start    End  Width  t~exp~   \w     \q     \k     \f   Frames
#--------------------------------------------------------------------------
  1  \w   -105.00 -17.00   1.00    1.13    --  -35.97 -38.00 -90.00   88
  2  \w   -103.00 -19.00   1.00    1.13    --  -35.97 -57.00 -60.00   84
  3  \w   -103.00 -19.00   1.00    1.13    --  -35.97 -57.00-180.00   84
  4  \w    -53.00  31.00   1.00    1.13    --  -35.97  57.00  90.00   84
  5  \w    -90.00  -3.00   1.00    1.13    --  -35.97 126.00 -90.00   87
  6  \w     24.00  90.00   1.00    1.13    --   35.97-126.00-120.00   66
  7  \w     40.00 125.00   1.00    4.52    --  107.97 -45.00-150.00   85
  8  \w     39.00 110.00   1.00    4.52    --  107.97 -95.00  30.00   71
  9  \w     40.00 125.00   1.00    4.52    --  107.97 -45.00  30.00   85
 10  \w     40.00 125.00   1.00    4.52    --  107.97 -45.00 150.00   85
 11  \w     91.00 176.00   1.00    4.52    --  107.97  45.00-180.00   85
 12  \w     57.00 150.00   1.00    4.52    --  107.97 178.00  90.00   93
 13  \w     38.00 112.00   1.00    4.52    --  107.97-112.00-150.00   74
 14  \w     90.00 175.00   1.00    4.52    --  107.97  61.00 -90.00   85
 15  \w     41.00 126.00   1.00    4.52    --  107.97 -61.00 -30.00   85
 16  \w   -103.00 -19.00   1.00    1.13    --  -35.97 -57.00  60.00   84
 17  \w   -103.00 -19.00   1.00    1.13    --  -35.97 -57.00 120.00   84
 18  \w   -103.00 -19.00   1.00    1.13    --  -35.97 -57.00   0.00   84
 19  \w    -53.00  31.00   1.00    1.13    --  -35.97  57.00-150.00   84
 20  \w     70.00 178.00   1.00    4.52    --  107.97  15.00  30.00  108
;
_diffrn_measurement_device 'four-circle diffractometer'
_diffrn_measurement_device_type 'SuperNova, Dual, Cu at home/near, EosS2'
_diffrn_measurement_method '\w scans'
_diffrn_orient_matrix_type 'CrysAlisPro convention (1999,Acta A55,543-557)'
_diffrn_orient_matrix_UB_11 -0.1060110000
_diffrn_orient_matrix_UB_12 -0.0119923000
_diffrn_orient_matrix_UB_13 0.0246252000
_diffrn_orient_matrix_UB_21 0.0218864000
_diffrn_orient_matrix_UB_22 -0.0751037000
_diffrn_orient_matrix_UB_23 0.0055255000
_diffrn_orient_matrix_UB_31 0.0429084000
_diffrn_orient_matrix_UB_32 0.0087726000
_diffrn_orient_matrix_UB_33 0.0812720000
_diffrn_radiation_monochromator mirror
_diffrn_radiation_probe x-ray
_diffrn_radiation_type CuK\a
_diffrn_radiation_wavelength 1.54184
_diffrn_reflns_av_R_equivalents 0.0278
_diffrn_reflns_av_unetI/netI 0.0217
_diffrn_reflns_Laue_measured_fraction_full 1.000
_diffrn_reflns_Laue_measured_fraction_max 0.986
_diffrn_reflns_limit_h_max 16
_diffrn_reflns_limit_h_min -16
_diffrn_reflns_limit_k_max 23
_diffrn_reflns_limit_k_min -24
_diffrn_reflns_limit_l_max 22
_diffrn_reflns_limit_l_min -15
_diffrn_reflns_number 36395
_diffrn_reflns_point_group_measured_fraction_full 1.000
_diffrn_reflns_point_group_measured_fraction_max 0.986
_diffrn_reflns_theta_full 67.684
_diffrn_reflns_theta_max 71.856
_diffrn_reflns_theta_min 3.998
_diffrn_source 'micro-focus sealed X-ray tube'
_diffrn_source_type 'SuperNova (Cu) X-ray Source'
_exptl_absorpt_coefficient_mu 1.469
_exptl_absorpt_correction_T_max 1.00000
_exptl_absorpt_correction_T_min 0.69560
_exptl_absorpt_correction_type multi-scan
_exptl_absorpt_process_details
;
CrysAlisPro 1.171.39.46e (Rigaku Oxford Diffraction, 2018)
Empirical absorption correction using spherical harmonics,
 implemented in SCALE3 ABSPACK scaling algorithm.
;
_exptl_crystal_colour 'metallic blackish black'
_exptl_crystal_colour_lustre metallic
_exptl_crystal_colour_modifier blackish
_exptl_crystal_colour_primary black
_exptl_crystal_density_diffrn 1.164
_exptl_crystal_description plate
_exptl_crystal_F_000 1828
_exptl_crystal_size_max 0.2
_exptl_crystal_size_mid 0.1
_exptl_crystal_size_min 0.03
_refine_diff_density_max 0.917
_refine_diff_density_min -0.586
_refine_diff_density_rms 0.056
_refine_ls_extinction_method none
_refine_ls_goodness_of_fit_ref 1.029
_refine_ls_hydrogen_treatment mixed
_refine_ls_matrix_type full
_refine_ls_number_parameters 585
_refine_ls_number_reflns 9379
_refine_ls_number_restraints 87
_refine_ls_restrained_S_all 1.027
_refine_ls_R_factor_all 0.0573
_refine_ls_R_factor_gt 0.0545
_refine_ls_shift/su_max 0.001
_refine_ls_shift/su_mean 0.000
_refine_ls_structure_factor_coef Fsqd
_refine_ls_weighting_details 'w=1/[\s^2^(Fo^2^)+(0.0860P)^2^+3.1950P] where P=(Fo^2^+2Fc^2^)/3'
_refine_ls_weighting_scheme calc
_refine_ls_wR_factor_gt 0.1517
_refine_ls_wR_factor_ref 0.1547
_reflns_Friedel_coverage 0.000
_reflns_number_gt 8711
_reflns_number_total 9379
_reflns_threshold_expression 'I > 2\s(I)'
_cod_data_source_file d3dt00301a2.cif
_cod_data_source_block compound5
_cod_database_code 7712864
_shelx_shelxl_version_number 2018/1
_chemical_oxdiff_formula 'C1 H1 N1 Ca1 O1'
_shelx_space_group_comment
;
The symmetry employed for this shelxl refinement is uniquely defined
by the following loop, which should always be used as a source of
symmetry information in preference to the above space-group names.
They are only intended as comments.
;
_shelx_estimated_absorpt_t_max 0.957
_shelx_estimated_absorpt_t_min 0.758
_reflns_odcompleteness_completeness 99.93
_reflns_odcompleteness_iscentric 1
_reflns_odcompleteness_theta 66.97
_olex2_refinement_description
;
1. Fixed Uiso
 At 1.2 times of:
  All C(H) groups, All C(H,H) groups, All C(H,H,H,H) groups
 At 1.5 times of:
  All C(H,H,H) groups
2. Restrained distances
 C50-C49 \\sim C50-C51 \\sim C51A-C50 \\sim C51-C52 \\sim C52A-C51A
 with sigma of 0.001
 O3-C52A \\sim O3-C49
 with sigma of 0.001
 C47-C48 \\sim C47-C46 \\sim C45-C46
 with sigma of 0.001
 O2-C48 \\sim O2-C45
 with sigma of 0.001
3. Uiso/Uaniso restraints and constraints
C49 \\sim C50 \\sim C51 \\sim C51A \\sim C52A \\sim C52: within 1.7A with sigma
of 0.001 and sigma for terminal atoms of 0.002
C48 \\sim C47 \\sim C46 \\sim C45: within 1.7A with sigma of 0.001 and sigma
for terminal atoms of 0.002
4. Others
 Sof(H50C)=Sof(H50D)=Sof(C51A)=Sof(H51C)=Sof(H51D)=Sof(C52A)=Sof(H52C)=
 Sof(H52D)=1-FVAR(1)
 Sof(C52)=Sof(H52A)=Sof(H52B)=Sof(C51)=Sof(H51A)=Sof(H51B)=Sof(H50A)=Sof(H50B)=
 FVAR(1)
5.a Ternary CH refined with riding coordinates:
 C33(H33), C26(H26)
5.b Secondary CH2 refined with riding coordinates:
 C41(H41A,H41B), C46(H46A,H46B), C45(H45A,H45B), C49(H49A,H49B), C48(H48A,
 H48B), C47(H47A,H47B), C52(H52A,H52B), C51(H51A,H51B), C50(H50A,H50B),
 C50(H50C,H50D), C51A(H51C,H51D), C52A(H52C,H52D)
5.c Aromatic/amide H refined with riding coordinates:
 C38(H38), C1(H1), C29(H29), C31(H31), C13(H13), C2(H2), C22(H22), C30(H30),
 C4(H4), C3(H3), C10(H10), C19(H19), C16(H16), C14(H14), C20(H20), C7(H7),
 C15(H15), C21(H21), C9(H9), C8(H8)
5.d Idealised Me refined as rotating group:
 C37(H37A,H37B,H37C), C40(H40A,H40B,H40C), C44(H44A,H44B,H44C), C43(H43A,H43B,
 H43C), C34(H34A,H34B,H34C), C35(H35A,H35B,H35C), C28(H28A,H28B,H28C), C27(H27A,
 H27B,H27C)
;
_olex2_date_sample_data_collection 2021-10-23
_olex2_submission_special_instructions 'No special instructions were received'
_oxdiff_exptl_absorpt_empirical_details
;
Empirical correction (ABSPACK) includes:
- Absorption correction using spherical harmonics
- Frame scaling
;
_oxdiff_exptl_absorpt_empirical_full_max 1.447
_oxdiff_exptl_absorpt_empirical_full_min 0.649

loop_
_space_group_symop_operation_xyz
'x, y, z'
'-x, y+1/2, -z+1/2'
'-x, -y, -z'
'x, -y-1/2, z-1/2'

loop_
_atom_site_label
_atom_site_type_symbol
_atom_site_fract_x
_atom_site_fract_y
_atom_site_fract_z
_atom_site_U_iso_or_equiv
_atom_site_adp_type
_atom_site_occupancy
_atom_site_site_symmetry_order
_atom_site_calc_flag
_atom_site_refinement_flags_posn
_atom_site_refinement_flags_adp
_atom_site_refinement_flags_occupancy
_atom_site_disorder_assembly
_atom_site_disorder_group
Ca1 Ca 0.33221(2) 0.72055(2) 0.22994(2) 0.02392(11) Uani 1 1 d . . . . .
O1 O 0.17463(10) 0.70207(7) 0.25253(8) 0.0355(3) Uani 1 1 d . . . . .
N1 N 0.46626(12) 0.74739(8) 0.14672(9) 0.0304(3) Uani 1 1 d . . . . .
N3 N 0.42856(11) 0.62873(7) 0.28589(8) 0.0265(3) Uani 1 1 d . . . . .
N4 N 0.42628(12) 0.77513(8) 0.33186(9) 0.0297(3) Uani 1 1 d . . . . .
N5 N 0.29791(14) 0.84790(8) 0.22219(10) 0.0371(4) Uani 1 1 d . . . . .
N2 N 0.27253(13) 0.72580(9) 0.09389(9) 0.0361(4) Uani 1 1 d . . . . .
C18 C -0.05323(15) 0.60545(10) 0.23949(12) 0.0362(4) Uani 1 1 d . . . . .
C5 C 0.43761(16) 0.77067(9) 0.07854(11) 0.0319(4) Uani 1 1 d . . . . .
C23 C 0.05131(14) 0.61218(10) 0.23010(11) 0.0329(4) Uani 1 1 d . . . . .
C39 C 0.51462(14) 0.75679(9) 0.36448(10) 0.0291(4) Uani 1 1 d . . . . .
C36 C 0.51561(14) 0.63353(9) 0.32782(10) 0.0286(4) Uani 1 1 d . . . . .
C6 C 0.33208(16) 0.75547(10) 0.04778(11) 0.0333(4) Uani 1 1 d . . . . .
C24 C 0.39116(13) 0.56332(9) 0.26744(10) 0.0279(4) Uani 1 1 d . . . . .
C11 C 0.08454(14) 0.67838(10) 0.25167(10) 0.0302(4) Uani 1 1 d . . . . .
C17 C -0.08777(14) 0.66887(10) 0.26598(12) 0.0350(4) Uani 1 1 d . . . . .
C32 C 0.34159(15) 0.52656(10) 0.31918(11) 0.0335(4) Uani 1 1 d . . . . .
C38 C 0.55720(14) 0.69274(10) 0.35908(10) 0.0305(4) Uani 1 1 d . . . . .
H38 H 0.625328 0.689046 0.380065 0.037 Uiso 1 1 calc R . . . .
C12 C -0.00324(14) 0.71303(10) 0.27392(11) 0.0320(4) Uani 1 1 d . . . . .
C33 C 0.32476(19) 0.55457(12) 0.39482(12) 0.0437(5) Uani 1 1 d . . . . .
H33 H 0.364213 0.596765 0.401955 0.052 Uiso 1 1 calc R . . . .
C25 C 0.39936(15) 0.53705(9) 0.19657(11) 0.0328(4) Uani 1 1 d . . . . .
C1 C 0.56198(15) 0.75701(11) 0.17519(12) 0.0371(4) Uani 1 1 d . . . . .
H1 H 0.582425 0.739813 0.223021 0.044 Uiso 1 1 calc R . . . .
C29 C 0.36075(17) 0.47392(10) 0.17962(12) 0.0385(5) Uani 1 1 d . . . . .
H29 H 0.365796 0.456008 0.131805 0.046 Uiso 1 1 calc R . . . .
C42 C 0.29266(16) 0.85765(11) 0.30187(12) 0.0381(4) Uani 1 1 d . . . . .
C31 C 0.30533(17) 0.46347(10) 0.29989(13) 0.0396(5) Uani 1 1 d . . . . .
H31 H 0.273060 0.438153 0.334825 0.048 Uiso 1 1 calc R . . . .
C13 C -0.01489(16) 0.77716(11) 0.30065(13) 0.0393(5) Uani 1 1 d . . . . .
H13 H 0.040978 0.806750 0.306493 0.047 Uiso 1 1 calc R . . . .
C2 C 0.63265(17) 0.79073(12) 0.13852(13) 0.0438(5) Uani 1 1 d . . . . .
H2 H 0.700292 0.795888 0.160057 0.053 Uiso 1 1 calc R . . . .
C22 C 0.10497(16) 0.55810(11) 0.20589(13) 0.0414(5) Uani 1 1 d . . . . .
H22 H 0.174641 0.562183 0.199297 0.050 Uiso 1 1 calc R . . . .
C30 C 0.31527(17) 0.43686(10) 0.23100(13) 0.0408(5) Uani 1 1 d . . . . .
H30 H 0.291023 0.393408 0.219018 0.049 Uiso 1 1 calc R . . . .
C4 C 0.50348(19) 0.80688(12) 0.03935(12) 0.0451(5) Uani 1 1 d . . . . .
H4 H 0.481103 0.824733 -0.007838 0.054 Uiso 1 1 calc R . . . .
C37 C 0.57929(17) 0.57208(11) 0.34702(15) 0.0443(5) Uani 1 1 d . . . . .
H37A H 0.553613 0.549043 0.388765 0.066 Uiso 1 1 calc GR . . . .
H37B H 0.649668 0.585255 0.360478 0.066 Uiso 1 1 calc GR . . . .
H37C H 0.575645 0.542320 0.304179 0.066 Uiso 1 1 calc GR . . . .
C3 C 0.6017(2) 0.81663(13) 0.06969(14) 0.0513(6) Uani 1 1 d . . . . .
H3 H 0.647698 0.840984 0.043376 0.062 Uiso 1 1 calc R . . . .
C41 C 0.39120(16) 0.84235(10) 0.34790(12) 0.0393(5) Uani 1 1 d . . . . .
H41A H 0.442999 0.875234 0.336973 0.047 Uiso 1 1 calc R . . . .
H41B H 0.381489 0.845841 0.401032 0.047 Uiso 1 1 calc R . . . .
C10 C 0.17792(19) 0.71021(13) 0.06749(13) 0.0476(5) Uani 1 1 d . . . . .
H10 H 0.136025 0.689053 0.099767 0.057 Uiso 1 1 calc R . . . .
C19 C -0.10204(18) 0.54520(12) 0.22494(15) 0.0491(6) Uani 1 1 d . . . . .
H19 H -0.171750 0.540531 0.231166 0.059 Uiso 1 1 calc R . . . .
C26 C 0.4519(2) 0.57479(11) 0.13915(13) 0.0470(6) Uani 1 1 d . . . . .
H26 H 0.455531 0.622479 0.154585 0.056 Uiso 1 1 calc R . . . .
C16 C -0.18179(15) 0.69031(12) 0.28326(14) 0.0448(5) Uani 1 1 d . . . . .
H16 H -0.238483 0.661406 0.277202 0.054 Uiso 1 1 calc R . . . .
C14 C -0.10915(18) 0.79722(12) 0.31863(15) 0.0482(6) Uani 1 1 d . . . . .
H14 H -0.117491 0.840695 0.337425 0.058 Uiso 1 1 calc R . . . .
C20 C -0.0477(2) 0.49195(12) 0.20122(17) 0.0567(7) Uani 1 1 d . . . . .
H20 H -0.080402 0.450501 0.191303 0.068 Uiso 1 1 calc R . . . .
C7 C 0.2964(2) 0.77005(11) -0.02498(12) 0.0434(5) Uani 1 1 d . . . . .
H7 H 0.339504 0.790863 -0.056674 0.052 Uiso 1 1 calc R . . . .
C40 C 0.57881(17) 0.80506(11) 0.41342(13) 0.0410(5) Uani 1 1 d . . . . .
H40A H 0.595570 0.843641 0.384135 0.062 Uiso 1 1 calc GR . . . .
H40B H 0.641202 0.782944 0.433629 0.062 Uiso 1 1 calc GR . . . .
H40C H 0.541035 0.819716 0.454058 0.062 Uiso 1 1 calc GR . . . .
C15 C -0.19194(17) 0.75426(13) 0.30942(16) 0.0508(6) Uani 1 1 d . . . . .
H15 H -0.256122 0.769165 0.321279 0.061 Uiso 1 1 calc R . . . .
C21 C 0.05503(19) 0.49859(12) 0.19171(16) 0.0526(6) Uani 1 1 d . . . . .
H21 H 0.090945 0.461563 0.175234 0.063 Uiso 1 1 calc R . . . .
C9 C 0.1377(2) 0.72323(14) -0.00430(14) 0.0532(6) Uani 1 1 d . . . . .
H9 H 0.070207 0.711167 -0.020980 0.064 Uiso 1 1 calc R . . . .
C44 C 0.1981(2) 0.86092(13) 0.18271(15) 0.0545(6) Uani 1 1 d . . . . .
H44A H 0.201573 0.855657 0.129446 0.082 Uiso 1 1 calc GR . . . .
H44B H 0.177140 0.906359 0.193053 0.082 Uiso 1 1 calc GR . . . .
H44C H 0.148893 0.829422 0.199258 0.082 Uiso 1 1 calc GR . . . .
O3 O 0.8332(2) 0.8673(2) 0.0515(2) 0.1316(13) Uani 1 1 d D . . . .
C8 C 0.1988(2) 0.75426(13) -0.05087(12) 0.0511(6) Uani 1 1 d . . . . .
H8 H 0.173502 0.764590 -0.100280 0.061 Uiso 1 1 calc R . . . .
C43 C 0.3725(2) 0.89330(12) 0.19519(16) 0.0579(7) Uani 1 1 d . . . . .
H43A H 0.439964 0.882359 0.218784 0.087 Uiso 1 1 calc GR . . . .
H43B H 0.355646 0.939149 0.207307 0.087 Uiso 1 1 calc GR . . . .
H43C H 0.371600 0.888684 0.141481 0.087 Uiso 1 1 calc GR . . . .
C34 C 0.3616(3) 0.50707(19) 0.45796(16) 0.0733(9) Uani 1 1 d . . . . .
H34A H 0.315225 0.469227 0.458132 0.110 Uiso 1 1 calc GR . . . .
H34B H 0.363455 0.530596 0.505259 0.110 Uiso 1 1 calc GR . . . .
H34C H 0.429456 0.491073 0.450770 0.110 Uiso 1 1 calc GR . . . .
C35 C 0.2148(2) 0.57075(16) 0.39932(15) 0.0617(7) Uani 1 1 d . . . . .
H35A H 0.193161 0.604668 0.362421 0.093 Uiso 1 1 calc GR . . . .
H35B H 0.205846 0.587564 0.448806 0.093 Uiso 1 1 calc GR . . . .
H35C H 0.174110 0.530545 0.389650 0.093 Uiso 1 1 calc GR . . . .
C28 C 0.3949(3) 0.57186(17) 0.06263(15) 0.0729(9) Uani 1 1 d . . . . .
H28A H 0.402381 0.527549 0.041530 0.109 Uiso 1 1 calc GR . . . .
H28B H 0.422346 0.605182 0.030822 0.109 Uiso 1 1 calc GR . . . .
H28C H 0.323148 0.580956 0.066093 0.109 Uiso 1 1 calc GR . . . .
O2 O 0.7523(3) 0.9082(2) 0.5061(3) 0.1542(15) Uani 1 1 d D . . . .
C27 C 0.5591(3) 0.5506(3) 0.1360(2) 0.1090(16) Uani 1 1 d . . . . .
H27A H 0.596639 0.554782 0.185037 0.164 Uiso 1 1 calc GR . . . .
H27B H 0.592054 0.577354 0.100380 0.164 Uiso 1 1 calc GR . . . .
H27C H 0.558093 0.503887 0.120677 0.164 Uiso 1 1 calc GR . . . .
C46 C 0.9303(4) 0.9058(2) 0.5137(3) 0.1198(9) Uani 1 1 d D U . . .
H46A H 0.979667 0.924382 0.552711 0.144 Uiso 1 1 calc R . . . .
H46B H 0.963315 0.901080 0.467521 0.144 Uiso 1 1 calc R . . . .
C45 C 0.8366(3) 0.9497(3) 0.5015(3) 0.1202(10) Uani 1 1 d D U . . .
H45A H 0.838584 0.984741 0.539782 0.144 Uiso 1 1 calc R . . . .
H45B H 0.833055 0.971152 0.452358 0.144 Uiso 1 1 calc R . . . .
C49 C 0.9265(3) 0.8717(4) 0.0934(3) 0.1414(14) Uani 1 1 d D U . . .
H49A H 0.947927 0.827857 0.114078 0.170 Uiso 1 1 calc R . . . .
H49B H 0.923904 0.903756 0.134439 0.170 Uiso 1 1 calc R . . . .
C48 C 0.7837(4) 0.8579(3) 0.5570(3) 0.1199(10) Uani 1 1 d D U . . .
H48A H 0.737537 0.819234 0.551421 0.144 Uiso 1 1 calc R . . . .
H48B H 0.786209 0.874540 0.608426 0.144 Uiso 1 1 calc R . . . .
C47 C 0.8890(3) 0.8394(3) 0.5375(3) 0.1209(9) Uani 1 1 d D U . . .
H47A H 0.930923 0.821057 0.580805 0.145 Uiso 1 1 calc R . . . .
H47B H 0.885460 0.806647 0.496676 0.145 Uiso 1 1 calc R . . . .
C52 C 0.8426(4) 0.8750(7) -0.0241(4) 0.1410(14) Uani 0.689(14) 1 d D U P A 1
H52A H 0.809894 0.916918 -0.042346 0.169 Uiso 0.689(14) 1 calc R . P A 1
H52B H 0.809360 0.837627 -0.052336 0.169 Uiso 0.689(14) 1 calc R . P A 1
C51 C 0.9507(4) 0.8766(8) -0.0340(3) 0.1411(14) Uani 0.689(14) 1 d D U P A 1
H51A H 0.965837 0.910176 -0.071038 0.169 Uiso 0.689(14) 1 calc R . P A 1
H51B H 0.975023 0.832563 -0.048902 0.169 Uiso 0.689(14) 1 calc R . P A 1
C50 C 0.9952(3) 0.8949(4) 0.0405(2) 0.1420(13) Uani 1 1 d D U . . .
H50A H 1.062330 0.873861 0.051166 0.170 Uiso 0.689(14) 1 calc R . P A 1
H50B H 1.003612 0.943672 0.044206 0.170 Uiso 0.689(14) 1 calc R . P A 1
H50C H 1.043119 0.859450 0.029641 0.170 Uiso 0.311(14) 1 calc R . P A 2
H50D H 1.033872 0.934248 0.059826 0.170 Uiso 0.311(14) 1 calc R . P A 2
H42A H 0.2399(19) 0.8300(12) 0.3171(13) 0.039(6) Uiso 1 1 d . . . . .
H42B H 0.2716(19) 0.9025(14) 0.3126(14) 0.046(7) Uiso 1 1 d . . . . .
C51A C 0.9277(11) 0.9119(10) -0.0258(8) 0.1413(14) Uani 0.311(14) 1 d D U P A 2
H51C H 0.893001 0.955026 -0.021316 0.170 Uiso 0.311(14) 1 calc R . P A 2
H51D H 0.962076 0.910806 -0.071561 0.170 Uiso 0.311(14) 1 calc R . P A 2
C52A C 0.8608(13) 0.8547(9) -0.0189(5) 0.1410(14) Uani 0.311(14) 1 d D U P A 2
H52C H 0.801832 0.855401 -0.056819 0.169 Uiso 0.311(14) 1 calc R . P A 2
H52D H 0.897108 0.811983 -0.021402 0.169 Uiso 0.311(14) 1 calc R . P A 2

loop_
_atom_site_aniso_label
_atom_site_aniso_U_11
_atom_site_aniso_U_22
_atom_site_aniso_U_33
_atom_site_aniso_U_23
_atom_site_aniso_U_13
_atom_site_aniso_U_12
Ca1 0.02182(18) 0.02494(19) 0.02501(19) 0.00114(12) 0.00247(13) -0.00177(12)
O1 0.0223(6) 0.0393(7) 0.0449(8) 0.0019(6) 0.0035(6) -0.0028(5)
N1 0.0307(8) 0.0306(8) 0.0309(8) 0.0011(6) 0.0071(6) -0.0010(6)
N3 0.0274(7) 0.0236(7) 0.0282(7) 0.0000(6) 0.0013(6) -0.0014(6)
N4 0.0296(8) 0.0278(8) 0.0315(8) -0.0042(6) 0.0024(6) -0.0016(6)
N5 0.0410(9) 0.0282(8) 0.0424(9) 0.0027(7) 0.0053(7) 0.0031(7)
N2 0.0368(9) 0.0430(10) 0.0279(8) 0.0014(7) 0.0006(7) -0.0066(7)
C18 0.0265(9) 0.0374(11) 0.0442(11) 0.0066(9) 0.0010(8) -0.0031(8)
C5 0.0399(11) 0.0285(9) 0.0288(9) -0.0021(7) 0.0101(8) -0.0009(8)
C23 0.0260(9) 0.0364(10) 0.0357(10) 0.0050(8) 0.0002(7) -0.0008(7)
C39 0.0292(9) 0.0316(9) 0.0267(9) -0.0027(7) 0.0030(7) -0.0066(7)
C36 0.0271(9) 0.0281(9) 0.0307(9) 0.0023(7) 0.0035(7) 0.0008(7)
C6 0.0431(11) 0.0294(9) 0.0281(9) -0.0011(7) 0.0063(8) 0.0013(8)
C24 0.0269(8) 0.0229(8) 0.0329(9) 0.0014(7) -0.0013(7) 0.0010(7)
C11 0.0246(9) 0.0337(9) 0.0317(9) 0.0054(7) 0.0005(7) -0.0006(7)
C17 0.0244(9) 0.0376(11) 0.0428(11) 0.0067(8) 0.0018(8) -0.0020(8)
C32 0.0358(10) 0.0297(9) 0.0348(10) 0.0021(8) 0.0020(8) -0.0022(8)
C38 0.0255(9) 0.0334(10) 0.0319(9) 0.0002(7) -0.0006(7) -0.0022(7)
C12 0.0223(9) 0.0365(10) 0.0365(10) 0.0061(8) 0.0001(7) -0.0002(7)
C33 0.0539(13) 0.0427(12) 0.0360(11) -0.0019(9) 0.0116(10) -0.0131(10)
C25 0.0377(10) 0.0259(9) 0.0346(10) -0.0003(7) 0.0030(8) 0.0004(8)
C1 0.0333(10) 0.0408(11) 0.0380(11) -0.0002(9) 0.0078(8) -0.0032(8)
C29 0.0473(12) 0.0279(10) 0.0398(11) -0.0063(8) 0.0023(9) 0.0005(8)
C42 0.0371(11) 0.0322(10) 0.0456(12) -0.0044(9) 0.0073(9) 0.0054(8)
C31 0.0419(11) 0.0314(10) 0.0458(12) 0.0050(9) 0.0062(9) -0.0071(8)
C13 0.0291(10) 0.0382(11) 0.0497(13) 0.0018(9) 0.0005(9) 0.0003(8)
C2 0.0363(11) 0.0486(12) 0.0485(13) -0.0085(10) 0.0141(10) -0.0116(9)
C22 0.0333(10) 0.0410(11) 0.0495(12) -0.0027(9) 0.0021(9) 0.0012(9)
C30 0.0437(11) 0.0253(10) 0.0524(13) -0.0032(8) 0.0002(10) -0.0047(8)
C4 0.0559(14) 0.0481(13) 0.0332(11) 0.0035(9) 0.0139(10) -0.0111(10)
C37 0.0357(11) 0.0326(11) 0.0621(14) 0.0027(10) -0.0073(10) 0.0048(9)
C3 0.0562(14) 0.0549(14) 0.0464(13) -0.0024(11) 0.0231(11) -0.0205(11)
C41 0.0404(11) 0.0326(10) 0.0445(12) -0.0111(9) 0.0021(9) 0.0006(8)
C10 0.0425(12) 0.0616(15) 0.0372(12) 0.0020(10) -0.0029(9) -0.0107(11)
C19 0.0342(11) 0.0432(12) 0.0697(16) 0.0039(11) 0.0038(10) -0.0089(9)
C26 0.0720(16) 0.0334(11) 0.0378(11) -0.0028(9) 0.0168(11) -0.0077(10)
C16 0.0231(9) 0.0480(13) 0.0634(14) 0.0075(11) 0.0054(9) -0.0018(9)
C14 0.0374(11) 0.0397(12) 0.0678(16) -0.0006(11) 0.0066(11) 0.0068(9)
C20 0.0500(14) 0.0380(12) 0.0810(19) -0.0027(12) 0.0019(13) -0.0119(11)
C7 0.0582(14) 0.0437(12) 0.0282(10) 0.0020(9) 0.0041(9) 0.0012(10)
C40 0.0395(11) 0.0380(11) 0.0437(12) -0.0076(9) -0.0049(9) -0.0072(9)
C15 0.0276(10) 0.0517(14) 0.0744(17) 0.0042(12) 0.0112(10) 0.0087(9)
C21 0.0469(13) 0.0397(12) 0.0709(17) -0.0075(11) 0.0040(12) 0.0019(10)
C9 0.0486(14) 0.0664(17) 0.0417(13) -0.0023(11) -0.0101(11) -0.0062(11)
C44 0.0617(16) 0.0470(13) 0.0523(14) 0.0042(11) -0.0065(12) 0.0200(12)
O3 0.0696(17) 0.208(4) 0.120(3) -0.020(3) 0.0206(17) -0.032(2)
C8 0.0640(16) 0.0583(15) 0.0283(11) 0.0000(10) -0.0088(10) 0.0019(12)
C43 0.0815(19) 0.0294(11) 0.0676(17) 0.0025(11) 0.0314(15) -0.0070(11)
C34 0.074(2) 0.104(3) 0.0410(14) 0.0061(15) 0.0014(13) 0.0212(18)
C35 0.0650(17) 0.0761(19) 0.0447(14) -0.0042(13) 0.0087(12) 0.0222(14)
C28 0.113(3) 0.0662(18) 0.0407(14) 0.0093(13) 0.0143(15) -0.0036(18)
O2 0.134(3) 0.159(4) 0.171(4) 0.036(3) 0.022(3) -0.002(3)
C27 0.064(2) 0.174(5) 0.095(3) 0.051(3) 0.034(2) -0.010(2)
C46 0.112(2) 0.135(2) 0.1055(18) -0.0069(17) -0.0246(16) 0.0113(18)
C45 0.112(2) 0.136(2) 0.1066(19) -0.0067(18) -0.0227(17) 0.0114(19)
C49 0.0695(16) 0.249(4) 0.103(2) -0.018(2) -0.0083(15) -0.003(2)
C48 0.114(2) 0.134(2) 0.1043(19) -0.0081(18) -0.0288(17) 0.0084(19)
C47 0.115(2) 0.134(2) 0.1063(18) -0.0086(17) -0.0276(16) 0.0109(18)
C52 0.0689(16) 0.249(4) 0.101(2) -0.020(2) -0.0102(15) -0.005(2)
C51 0.0689(16) 0.249(4) 0.1013(19) -0.019(2) -0.0097(14) -0.005(2)
C50 0.0699(15) 0.250(4) 0.1026(19) -0.018(2) -0.0092(14) -0.005(2)
C51A 0.0692(16) 0.249(4) 0.1015(19) -0.019(2) -0.0098(14) -0.005(2)
C52A 0.0689(17) 0.249(4) 0.101(2) -0.019(2) -0.0100(15) -0.005(2)

loop_
_atom_type_symbol
_atom_type_description
_atom_type_scat_dispersion_real
_atom_type_scat_dispersion_imag
_atom_type_scat_source
C C 0.0181 0.0091 'International Tables Vol C Tables 4.2.6.8 and 6.1.1.4'
H H 0.0000 0.0000 'International Tables Vol C Tables 4.2.6.8 and 6.1.1.4'
Ca Ca 0.3641 1.2855 'International Tables Vol C Tables 4.2.6.8 and 6.1.1.4'
N N 0.0311 0.0180 'International Tables Vol C Tables 4.2.6.8 and 6.1.1.4'
O O 0.0492 0.0322 'International Tables Vol C Tables 4.2.6.8 and 6.1.1.4'

loop_
_geom_angle_atom_site_label_1
_geom_angle_atom_site_label_2
_geom_angle_atom_site_label_3
_geom_angle
_geom_angle_site_symmetry_1
_geom_angle_site_symmetry_3
_geom_angle_publ_flag
O1 Ca1 N1 153.32(6) . . ?
O1 Ca1 N3 105.43(5) . . ?
O1 Ca1 N4 111.40(6) . . ?
O1 Ca1 N5 90.66(6) . . ?
O1 Ca1 N2 88.79(6) . . ?
O1 Ca1 C42 82.40(6) . . ?
N1 Ca1 N5 83.50(5) . . ?
N1 Ca1 N2 64.68(6) . . ?
N1 Ca1 C42 102.85(6) . . ?
N3 Ca1 N1 92.27(5) . . ?
N3 Ca1 N5 149.17(6) . . ?
N3 Ca1 N2 123.11(6) . . ?
N3 Ca1 C42 127.23(6) . . ?
N4 Ca1 N1 91.17(5) . . ?
N4 Ca1 N3 79.14(5) . . ?
N4 Ca1 N5 70.46(6) . . ?
N4 Ca1 N2 145.84(6) . . ?
N4 Ca1 C42 50.75(6) . . ?
N5 Ca1 C42 27.95(6) . . ?
N2 Ca1 N5 82.51(6) . . ?
N2 Ca1 C42 108.92(6) . . ?
C11 O1 Ca1 163.63(14) . . ?
C5 N1 Ca1 118.58(13) . . ?
C1 N1 Ca1 120.21(13) . . ?
C1 N1 C5 118.44(17) . . ?
C36 N3 Ca1 125.65(12) . . ?
C36 N3 C24 117.64(15) . . ?
C24 N3 Ca1 116.56(11) . . ?
C39 N4 Ca1 126.41(12) . . ?
C39 N4 C41 117.13(16) . . ?
C41 N4 Ca1 115.10(12) . . ?
C42 N5 Ca1 95.94(12) . . ?
C44 N5 Ca1 110.30(14) . . ?
C44 N5 C42 109.11(18) . . ?
C44 N5 C43 109.5(2) . . ?
C43 N5 Ca1 120.65(14) . . ?
C43 N5 C42 110.30(19) . . ?
C6 N2 Ca1 118.78(13) . . ?
C10 N2 Ca1 122.24(14) . . ?
C10 N2 C6 118.08(19) . . ?
C23 C18 C17 107.51(17) . . ?
C19 C18 C23 120.2(2) . . ?
C19 C18 C17 132.24(19) . . ?
N1 C5 C6 116.33(17) . . ?
N1 C5 C4 121.4(2) . . ?
C4 C5 C6 122.27(19) . . ?
C18 C23 C11 109.31(18) . . ?
C22 C23 C18 119.97(19) . . ?
C22 C23 C11 130.68(18) . . ?
N4 C39 C38 124.76(17) . . ?
N4 C39 C40 120.54(18) . . ?
C38 C39 C40 114.69(17) . . ?
N3 C36 C38 125.37(17) . . ?
N3 C36 C37 120.50(17) . . ?
C38 C36 C37 114.13(17) . . ?
N2 C6 C5 116.59(17) . . ?
N2 C6 C7 121.3(2) . . ?
C7 C6 C5 122.13(19) . . ?
C32 C24 N3 119.95(17) . . ?
C25 C24 N3 120.11(16) . . ?
C25 C24 C32 119.86(17) . . ?
O1 C11 C23 127.08(18) . . ?
O1 C11 C12 126.29(18) . . ?
C23 C11 C12 106.61(16) . . ?
C12 C17 C18 107.91(17) . . ?
C16 C17 C18 132.00(19) . . ?
C16 C17 C12 120.1(2) . . ?
C24 C32 C33 121.92(18) . . ?
C31 C32 C24 118.94(19) . . ?
C31 C32 C33 119.12(18) . . ?
C39 C38 H38 114.6 . . ?
C36 C38 C39 130.90(17) . . ?
C36 C38 H38 114.6 . . ?
C17 C12 C11 108.65(18) . . ?
C13 C12 C11 131.53(18) . . ?
C13 C12 C17 119.82(18) . . ?
C32 C33 H33 108.0 . . ?
C32 C33 C34 112.3(2) . . ?
C34 C33 H33 108.0 . . ?
C35 C33 C32 111.1(2) . . ?
C35 C33 H33 108.0 . . ?
C35 C33 C34 109.4(2) . . ?
C24 C25 C26 121.70(18) . . ?
C29 C25 C24 118.96(18) . . ?
C29 C25 C26 119.31(19) . . ?
N1 C1 H1 118.3 . . ?
N1 C1 C2 123.4(2) . . ?
C2 C1 H1 118.3 . . ?
C25 C29 H29 119.3 . . ?
C30 C29 C25 121.3(2) . . ?
C30 C29 H29 119.3 . . ?
Ca1 C42 H42A 76.5(15) . . ?
Ca1 C42 H42B 166.0(15) . . ?
N5 C42 Ca1 56.11(9) . . ?
N5 C42 C41 113.14(17) . . ?
N5 C42 H42A 108.4(15) . . ?
N5 C42 H42B 111.4(15) . . ?
C41 C42 Ca1 83.03(11) . . ?
C41 C42 H42A 109.9(15) . . ?
C41 C42 H42B 109.3(16) . . ?
H42A C42 H42B 104(2) . . ?
C32 C31 H31 119.3 . . ?
C30 C31 C32 121.4(2) . . ?
C30 C31 H31 119.3 . . ?
C12 C13 H13 120.4 . . ?
C14 C13 C12 119.1(2) . . ?
C14 C13 H13 120.4 . . ?
C1 C2 H2 121.1 . . ?
C3 C2 C1 117.9(2) . . ?
C3 C2 H2 121.1 . . ?
C23 C22 H22 120.5 . . ?
C21 C22 C23 118.9(2) . . ?
C21 C22 H22 120.5 . . ?
C29 C30 H30 120.2 . . ?
C31 C30 C29 119.50(19) . . ?
C31 C30 H30 120.2 . . ?
C5 C4 H4 120.3 . . ?
C3 C4 C5 119.3(2) . . ?
C3 C4 H4 120.3 . . ?
C36 C37 H37A 109.5 . . ?
C36 C37 H37B 109.5 . . ?
C36 C37 H37C 109.5 . . ?
H37A C37 H37B 109.5 . . ?
H37A C37 H37C 109.5 . . ?
H37B C37 H37C 109.5 . . ?
C2 C3 C4 119.5(2) . . ?
C2 C3 H3 120.2 . . ?
C4 C3 H3 120.2 . . ?
N4 C41 C42 110.61(17) . . ?
N4 C41 H41A 109.5 . . ?
N4 C41 H41B 109.5 . . ?
C42 C41 H41A 109.5 . . ?
C42 C41 H41B 109.5 . . ?
H41A C41 H41B 108.1 . . ?
N2 C10 H10 118.2 . . ?
N2 C10 C9 123.6(2) . . ?
C9 C10 H10 118.2 . . ?
C18 C19 H19 120.5 . . ?
C20 C19 C18 119.1(2) . . ?
C20 C19 H19 120.5 . . ?
C25 C26 H26 107.5 . . ?
C28 C26 C25 112.9(2) . . ?
C28 C26 H26 107.5 . . ?
C27 C26 C25 111.4(2) . . ?
C27 C26 H26 107.5 . . ?
C27 C26 C28 109.8(3) . . ?
C17 C16 H16 120.4 . . ?
C15 C16 C17 119.2(2) . . ?
C15 C16 H16 120.4 . . ?
C13 C14 H14 119.6 . . ?
C13 C14 C15 120.8(2) . . ?
C15 C14 H14 119.6 . . ?
C19 C20 H20 119.6 . . ?
C19 C20 C21 120.7(2) . . ?
C21 C20 H20 119.6 . . ?
C6 C7 H7 120.1 . . ?
C8 C7 C6 119.8(2) . . ?
C8 C7 H7 120.1 . . ?
C39 C40 H40A 109.5 . . ?
C39 C40 H40B 109.5 . . ?
C39 C40 H40C 109.5 . . ?
H40A C40 H40B 109.5 . . ?
H40A C40 H40C 109.5 . . ?
H40B C40 H40C 109.5 . . ?
C16 C15 C14 120.9(2) . . ?
C16 C15 H15 119.5 . . ?
C14 C15 H15 119.5 . . ?
C22 C21 C20 121.1(2) . . ?
C22 C21 H21 119.5 . . ?
C20 C21 H21 119.5 . . ?
C10 C9 H9 121.0 . . ?
C8 C9 C10 118.0(2) . . ?
C8 C9 H9 121.0 . . ?
N5 C44 H44A 109.5 . . ?
N5 C44 H44B 109.5 . . ?
N5 C44 H44C 109.5 . . ?
H44A C44 H44B 109.5 . . ?
H44A C44 H44C 109.5 . . ?
H44B C44 H44C 109.5 . . ?
C49 O3 C52 111.5(4) . . ?
C52A O3 C49 102.3(8) . . ?
C7 C8 C9 119.3(2) . . ?
C7 C8 H8 120.4 . . ?
C9 C8 H8 120.4 . . ?
N5 C43 H43A 109.5 . . ?
N5 C43 H43B 109.5 . . ?
N5 C43 H43C 109.5 . . ?
H43A C43 H43B 109.5 . . ?
H43A C43 H43C 109.5 . . ?
H43B C43 H43C 109.5 . . ?
C33 C34 H34A 109.5 . . ?
C33 C34 H34B 109.5 . . ?
C33 C34 H34C 109.5 . . ?
H34A C34 H34B 109.5 . . ?
H34A C34 H34C 109.5 . . ?
H34B C34 H34C 109.5 . . ?
C33 C35 H35A 109.5 . . ?
C33 C35 H35B 109.5 . . ?
C33 C35 H35C 109.5 . . ?
H35A C35 H35B 109.5 . . ?
H35A C35 H35C 109.5 . . ?
H35B C35 H35C 109.5 . . ?
C26 C28 H28A 109.5 . . ?
C26 C28 H28B 109.5 . . ?
C26 C28 H28C 109.5 . . ?
H28A C28 H28B 109.5 . . ?
H28A C28 H28C 109.5 . . ?
H28B C28 H28C 109.5 . . ?
C45 O2 C48 106.3(5) . . ?
C26 C27 H27A 109.5 . . ?
C26 C27 H27B 109.5 . . ?
C26 C27 H27C 109.5 . . ?
H27A C27 H27B 109.5 . . ?
H27A C27 H27C 109.5 . . ?
H27B C27 H27C 109.5 . . ?
H46A C46 H46B 109.0 . . ?
C45 C46 H46A 111.0 . . ?
C45 C46 H46B 111.0 . . ?
C45 C46 C47 103.6(4) . . ?
C47 C46 H46A 111.0 . . ?
C47 C46 H46B 111.0 . . ?
O2 C45 C46 107.1(4) . . ?
O2 C45 H45A 110.3 . . ?
O2 C45 H45B 110.3 . . ?
C46 C45 H45A 110.3 . . ?
C46 C45 H45B 110.3 . . ?
H45A C45 H45B 108.6 . . ?
O3 C49 H49A 111.0 . . ?
O3 C49 H49B 111.0 . . ?
O3 C49 C50 104.0(4) . . ?
H49A C49 H49B 109.0 . . ?
C50 C49 H49A 111.0 . . ?
C50 C49 H49B 111.0 . . ?
O2 C48 H48A 111.0 . . ?
O2 C48 H48B 111.0 . . ?
O2 C48 C47 103.9(4) . . ?
H48A C48 H48B 109.0 . . ?
C47 C48 H48A 111.0 . . ?
C47 C48 H48B 111.0 . . ?
C46 C47 C48 102.6(4) . . ?
C46 C47 H47A 111.2 . . ?
C46 C47 H47B 111.2 . . ?
C48 C47 H47A 111.2 . . ?
C48 C47 H47B 111.2 . . ?
H47A C47 H47B 109.2 . . ?
O3 C52 H52A 110.1 . . ?
O3 C52 H52B 110.1 . . ?
O3 C52 C51 107.9(6) . . ?
H52A C52 H52B 108.4 . . ?
C51 C52 H52A 110.1 . . ?
C51 C52 H52B 110.1 . . ?
C52 C51 H51A 111.5 . . ?
C52 C51 H51B 111.5 . . ?
C52 C51 C50 101.6(5) . . ?
H51A C51 H51B 109.3 . . ?
C50 C51 H51A 111.5 . . ?
C50 C51 H51B 111.5 . . ?
C49 C50 C51 107.8(5) . . ?
C49 C50 H50A 110.2 . . ?
C49 C50 H50B 110.2 . . ?
C49 C50 H50C 110.9 . . ?
C49 C50 H50D 110.9 . . ?
C49 C50 C51A 104.0(8) . . ?
C51 C50 H50A 110.2 . . ?
C51 C50 H50B 110.2 . . ?
H50A C50 H50B 108.5 . . ?
H50C C50 H50D 109.0 . . ?
C51A C50 H50C 110.9 . . ?
C51A C50 H50D 110.9 . . ?
C50 C51A H51C 112.9 . . ?
C50 C51A H51D 112.9 . . ?
H51C C51A H51D 110.3 . . ?
C52A C51A C50 94.2(10) . . ?
C52A C51A H51C 112.9 . . ?
C52A C51A H51D 112.9 . . ?
O3 C52A C51A 98.9(10) . . ?
O3 C52A H52C 112.0 . . ?
O3 C52A H52D 112.0 . . ?
C51A C52A H52C 112.0 . . ?
C51A C52A H52D 112.0 . . ?
H52C C52A H52D 109.7 . . ?

loop_
_geom_bond_atom_site_label_1
_geom_bond_atom_site_label_2
_geom_bond_distance
_geom_bond_site_symmetry_2
_geom_bond_publ_flag
Ca1 O1 2.2078(13) . ?
Ca1 N1 2.5112(16) . ?
Ca1 N3 2.4148(15) . ?
Ca1 N4 2.3956(16) . ?
Ca1 N5 2.6051(17) . ?
Ca1 N2 2.5231(17) . ?
Ca1 C42 3.121(2) . ?
O1 C11 1.288(2) . ?
N1 C5 1.344(3) . ?
N1 C1 1.339(3) . ?
N3 C36 1.324(2) . ?
N3 C24 1.435(2) . ?
N4 C39 1.315(3) . ?
N4 C41 1.470(2) . ?
N5 C42 1.471(3) . ?
N5 C44 1.468(3) . ?
N5 C43 1.469(3) . ?
N2 C6 1.350(3) . ?
N2 C10 1.338(3) . ?
C18 C23 1.424(3) . ?
C18 C17 1.455(3) . ?
C18 C19 1.389(3) . ?
C5 C6 1.489(3) . ?
C5 C4 1.390(3) . ?
C23 C11 1.446(3) . ?
C23 C22 1.397(3) . ?
C39 C38 1.416(3) . ?
C39 C40 1.521(3) . ?
C36 C38 1.409(3) . ?
C36 C37 1.520(3) . ?
C6 C7 1.391(3) . ?
C24 C32 1.412(3) . ?
C24 C25 1.407(3) . ?
C11 C12 1.452(3) . ?
C17 C12 1.429(3) . ?
C17 C16 1.389(3) . ?
C32 C33 1.524(3) . ?
C32 C31 1.391(3) . ?
C38 H38 0.9500 . ?
C12 C13 1.394(3) . ?
C33 H33 1.0000 . ?
C33 C34 1.536(4) . ?
C33 C35 1.508(4) . ?
C25 C29 1.393(3) . ?
C25 C26 1.517(3) . ?
C1 H1 0.9500 . ?
C1 C2 1.384(3) . ?
C29 H29 0.9500 . ?
C29 C30 1.382(3) . ?
C42 C41 1.514(3) . ?
C42 H42A 0.96(3) . ?
C42 H42B 0.97(3) . ?
C31 H31 0.9500 . ?
C31 C30 1.381(3) . ?
C13 H13 0.9500 . ?
C13 C14 1.387(3) . ?
C2 H2 0.9500 . ?
C2 C3 1.380(4) . ?
C22 H22 0.9500 . ?
C22 C21 1.381(3) . ?
C30 H30 0.9500 . ?
C4 H4 0.9500 . ?
C4 C3 1.380(4) . ?
C37 H37A 0.9800 . ?
C37 H37B 0.9800 . ?
C37 H37C 0.9800 . ?
C3 H3 0.9500 . ?
C41 H41A 0.9900 . ?
C41 H41B 0.9900 . ?
C10 H10 0.9500 . ?
C10 C9 1.385(3) . ?
C19 H19 0.9500 . ?
C19 C20 1.386(4) . ?
C26 H26 1.0000 . ?
C26 C28 1.517(4) . ?
C26 C27 1.514(5) . ?
C16 H16 0.9500 . ?
C16 C15 1.384(4) . ?
C14 H14 0.9500 . ?
C14 C15 1.397(3) . ?
C20 H20 0.9500 . ?
C20 C21 1.400(4) . ?
C7 H7 0.9500 . ?
C7 C8 1.374(4) . ?
C40 H40A 0.9800 . ?
C40 H40B 0.9800 . ?
C40 H40C 0.9800 . ?
C15 H15 0.9500 . ?
C21 H21 0.9500 . ?
C9 H9 0.9500 . ?
C9 C8 1.380(4) . ?
C44 H44A 0.9800 . ?
C44 H44B 0.9800 . ?
C44 H44C 0.9800 . ?
O3 C49 1.391(5) . ?
O3 C52 1.403(9) . ?
O3 C52A 1.391(5) . ?
C8 H8 0.9500 . ?
C43 H43A 0.9800 . ?
C43 H43B 0.9800 . ?
C43 H43C 0.9800 . ?
C34 H34A 0.9800 . ?
C34 H34B 0.9800 . ?
C34 H34C 0.9800 . ?
C35 H35A 0.9800 . ?
C35 H35B 0.9800 . ?
C35 H35C 0.9800 . ?
C28 H28A 0.9800 . ?
C28 H28B 0.9800 . ?
C28 H28C 0.9800 . ?
O2 C45 1.407(4) . ?
O2 C48 1.407(4) . ?
C27 H27A 0.9800 . ?
C27 H27B 0.9800 . ?
C27 H27C 0.9800 . ?
C46 H46A 0.9900 . ?
C46 H46B 0.9900 . ?
C46 C45 1.525(4) . ?
C46 C47 1.525(4) . ?
C45 H45A 0.9900 . ?
C45 H45B 0.9900 . ?
C49 H49A 0.9900 . ?
C49 H49B 0.9900 . ?
C49 C50 1.468(4) . ?
C48 H48A 0.9900 . ?
C48 H48B 0.9900 . ?
C48 C47 1.526(4) . ?
C47 H47A 0.9900 . ?
C47 H47B 0.9900 . ?
C52 H52A 0.9900 . ?
C52 H52B 0.9900 . ?
C52 C51 1.468(4) . ?
C51 H51A 0.9900 . ?
C51 H51B 0.9900 . ?
C51 C50 1.468(4) . ?
C50 H50A 0.9900 . ?
C50 H50B 0.9900 . ?
C50 H50C 0.9900 . ?
C50 H50D 0.9900 . ?
C50 C51A 1.468(4) . ?
C51A H51C 0.9900 . ?
C51A H51D 0.9900 . ?
C51A C52A 1.468(4) . ?
C52A H52C 0.9900 . ?
C52A H52D 0.9900 . ?
